data_4307301
loop_
_publ_author_name
'Stefan Fox'
'Insa B\"usching'
'Walter Barklage'
'Henry Strasdeit'

_publ_section_title
;
Coordination of Biologically Important \a-Amino Acids to Calcium(II) at
High pH: Insights from Crystal Structures of Calcium \a-Aminocarboxylates
;
_journal_name_full 'Inorganic Chemistry'
_journal_page_first 818
_journal_page_last 824
_journal_paper_doi 10.1021/ic061838b
_journal_volume 46
_journal_year 2007
_chemical_formula_sum 'C6 H18 Ca N2 O7'
_chemical_formula_weight 270.29
_chemical_name_common compound_2
_chemical_name_systematic
; 
 calcium alaninate trihydrate 
;
_space_group_IT_number 15
_symmetry_cell_setting monoclinic
_symmetry_space_group_name_Hall '-C 2yc'
_symmetry_space_group_name_H-M 'C 1 2/c 1'
_atom_sites_solution_hydrogens geom
_atom_sites_solution_primary direct
_atom_sites_solution_secondary difmap
_audit_creation_method SHELXL-97
_cell_angle_alpha 90.00
_cell_angle_beta 109.15(1)
_cell_angle_gamma 90.00
_cell_formula_units_Z 4
_cell_length_a 14.143(1)
_cell_length_b 6.433(1)
_cell_length_c 13.814(1)
_cell_measurement_temperature 213(2)
_cell_volume 1187.3(2)
_computing_structure_refinement 'SHELXL-97 (Sheldrick, 1997)'
_computing_structure_solution 'SHELXS-97 (Sheldrick, 1990)'
_diffrn_ambient_temperature 213(2)
_diffrn_measured_fraction_theta_full 0.926
_diffrn_measured_fraction_theta_max 0.926
_diffrn_radiation_monochromator graphite
_diffrn_radiation_source 'fine-focus sealed tube'
_diffrn_radiation_type MoK\a
_diffrn_radiation_wavelength 0.71073
_diffrn_reflns_av_R_equivalents 0.0262
_diffrn_reflns_av_sigmaI/netI 0.0165
_diffrn_reflns_limit_h_max 17
_diffrn_reflns_limit_h_min -15
_diffrn_reflns_limit_k_max 7
_diffrn_reflns_limit_k_min -7
_diffrn_reflns_limit_l_max 15
_diffrn_reflns_limit_l_min -15
_diffrn_reflns_number 3941
_diffrn_reflns_theta_full 25.96
_diffrn_reflns_theta_max 25.96
_diffrn_reflns_theta_min 3.51
_exptl_absorpt_coefficient_mu 0.551
_exptl_absorpt_correction_T_max 0.8197
_exptl_absorpt_correction_T_min 0.7629
_exptl_absorpt_correction_type numerical
_exptl_crystal_density_diffrn 1.512
_exptl_crystal_density_method 'not measured'
_exptl_crystal_F_000 576
_exptl_crystal_size_max 0.90
_exptl_crystal_size_mid 0.51
_exptl_crystal_size_min 0.40
_refine_diff_density_max 0.516
_refine_diff_density_min -0.225
_refine_diff_density_rms 0.050
_refine_ls_extinction_method none
_refine_ls_goodness_of_fit_ref 1.096
_refine_ls_hydrogen_treatment mixed
_refine_ls_matrix_type full
_refine_ls_number_parameters 89
_refine_ls_number_reflns 1080
_refine_ls_number_restraints 0
_refine_ls_restrained_S_all 1.096
_refine_ls_R_factor_all 0.0294
_refine_ls_R_factor_gt 0.0289
_refine_ls_shift/su_max 0.000
_refine_ls_shift/su_mean 0.000
_refine_ls_structure_factor_coef Fsqd
_refine_ls_weighting_details 'calc w=1/[\s^2^(Fo^2^)+(0.0351P)^2^+1.7201P] where P=(Fo^2^+2Fc^2^)/3'
_refine_ls_weighting_scheme calc
_refine_ls_wR_factor_gt 0.0753
_refine_ls_wR_factor_ref 0.0756
_reflns_number_gt 1050
_reflns_number_total 1080
_reflns_threshold_expression >2sigma(I)
_cod_data_source_file ic061838bsi20060926_095807_2.cif
_cod_data_source_block compound_2
_cod_database_code 4307301

loop_
_symmetry_equiv_pos_as_xyz
'x, y, z'
'-x, y, -z+1/2'
'x+1/2, y+1/2, z'
'-x+1/2, y+1/2, -z+1/2'
'-x, -y, -z'
'x, -y, z-1/2'
'-x+1/2, -y+1/2, -z'
'x+1/2, -y+1/2, z-1/2'

loop_
_atom_site_label
_atom_site_type_symbol
_atom_site_fract_x
_atom_site_fract_y
_atom_site_fract_z
_atom_site_U_iso_or_equiv
_atom_site_adp_type
_atom_site_occupancy
_atom_site_symmetry_multiplicity
_atom_site_calc_flag
_atom_site_refinement_flags
_atom_site_disorder_assembly
_atom_site_disorder_group
C1 C 0.60449(10) -0.0426(2) 0.60940(12) 0.0153(3) Uani 1 1 d . . .
C2 C 0.63555(12) 0.1735(3) 0.58409(14) 0.0221(4) Uani 1 1 d . . .
H2 H 0.6296 0.1793 0.5100 0.026 Uiso 1 1 calc R . .
C3 C 0.74282(14) 0.2139(3) 0.6492(2) 0.0383(5) Uani 1 1 d . . .
H3A H 0.7632 0.3518 0.6332 0.057 Uiso 1 1 calc R . .
H3B H 0.7862 0.1081 0.6348 0.057 Uiso 1 1 calc R . .
H3C H 0.7486 0.2080 0.7218 0.057 Uiso 1 1 calc R . .
N N 0.56960(11) 0.3319(2) 0.60552(12) 0.0214(3) Uani 1 1 d . . .
H1N H 0.5110(17) 0.340(3) 0.5540(17) 0.026 Uiso 1 1 d . . .
H2N H 0.5973(15) 0.459(4) 0.6045(16) 0.026 Uiso 1 1 d . . .
O1W O 0.5000 0.5948(3) 0.7500 0.0284(4) Uani 1 2 d S . .
H1WA H 0.5166(19) 0.669(4) 0.713(2) 0.043 Uiso 1 1 d . . .
O1 O 0.54788(9) -0.05561(17) 0.66213(10) 0.0217(3) Uani 1 1 d . . .
O2W O 0.34466(9) 0.2136(2) 0.61621(10) 0.0240(3) Uani 1 1 d . . .
H2WA H 0.292(2) 0.244(4) 0.613(2) 0.036 Uiso 1 1 d . . .
H2WB H 0.3472(18) 0.199(4) 0.563(2) 0.036 Uiso 1 1 d . . .
Ca Ca 0.5000 0.22915(6) 0.7500 0.01302(17) Uani 1 2 d S . .
O2 O 0.63832(8) -0.19751(17) 0.57486(9) 0.0194(3) Uani 1 1 d . . .

loop_
_atom_site_aniso_label
_atom_site_aniso_U_11
_atom_site_aniso_U_22
_atom_site_aniso_U_33
_atom_site_aniso_U_23
_atom_site_aniso_U_13
_atom_site_aniso_U_12
C1 0.0144(7) 0.0151(7) 0.0156(8) -0.0003(5) 0.0036(6) -0.0002(5)
C2 0.0257(8) 0.0159(8) 0.0299(10) 0.0002(6) 0.0164(7) -0.0013(6)
C3 0.0251(10) 0.0272(10) 0.0619(15) -0.0052(9) 0.0135(9) -0.0054(7)
N 0.0247(7) 0.0132(7) 0.0288(8) 0.0028(5) 0.0122(6) 0.0006(5)
O1W 0.0457(11) 0.0108(8) 0.0403(12) 0.000 0.0298(9) 0.000
O1 0.0296(6) 0.0138(6) 0.0294(7) -0.0003(4) 0.0200(5) -0.0010(4)
O2W 0.0174(6) 0.0357(7) 0.0186(7) -0.0039(5) 0.0055(5) 0.0035(5)
Ca 0.0151(2) 0.0099(2) 0.0146(3) 0.000 0.00572(17) 0.000
O2 0.0226(6) 0.0161(6) 0.0228(7) -0.0031(4) 0.0117(5) 0.0007(4)

loop_
_atom_type_symbol
_atom_type_description
_atom_type_scat_dispersion_real
_atom_type_scat_dispersion_imag
_atom_type_scat_source
C C 0.0033 0.0016 'International Tables Vol C Tables 4.2.6.8 and 6.1.1.4'
H H 0.0000 0.0000 'International Tables Vol C Tables 4.2.6.8 and 6.1.1.4'
N N 0.0061 0.0033 'International Tables Vol C Tables 4.2.6.8 and 6.1.1.4'
O O 0.0106 0.0060 'International Tables Vol C Tables 4.2.6.8 and 6.1.1.4'
Ca Ca 0.2262 0.3064 'International Tables Vol C Tables 4.2.6.8 and 6.1.1.4'

loop_
_geom_angle_atom_site_label_1
_geom_angle_atom_site_label_2
_geom_angle_atom_site_label_3
_geom_angle
_geom_angle_site_symmetry_1
_geom_angle_site_symmetry_3
_geom_angle_publ_flag
O1 C1 O2 124.16(14) . . ?
O1 C1 C2 118.68(13) . . ?
O2 C1 C2 117.16(14) . . ?
N C2 C3 109.82(15) . . ?
N C2 C1 109.48(13) . . ?
C3 C2 C1 109.11(15) . . ?
C2 N Ca 113.84(10) . . ?
C1 O1 Ca 125.56(10) . . ?
O1W Ca O2W 92.43(3) . . ?
O1W Ca O2W 92.43(3) . 2_656 ?
O2W Ca O2W 175.14(7) . 2_656 ?
O1W Ca O1 139.37(3) . . ?
O2W Ca O1 85.23(4) . . ?
O2W Ca O1 91.08(5) 2_656 . ?
O1W Ca O1 139.37(3) . 2_656 ?
O2W Ca O1 91.08(5) . 2_656 ?
O2W Ca O1 85.23(4) 2_656 2_656 ?
O1 Ca O1 81.27(6) . 2_656 ?
O1W Ca N 75.17(3) . 2_656 ?
O2W Ca N 97.06(5) . 2_656 ?
O2W Ca N 84.19(5) 2_656 2_656 ?
O1 Ca N 145.41(4) . 2_656 ?
O1 Ca N 64.22(4) 2_656 2_656 ?
O1W Ca N 75.17(3) . . ?
O2W Ca N 84.19(5) . . ?
O2W Ca N 97.06(5) 2_656 . ?
O1 Ca N 64.22(4) . . ?
O1 Ca N 145.41(4) 2_656 . ?
N Ca N 150.35(7) 2_656 . ?

loop_
_geom_bond_atom_site_label_1
_geom_bond_atom_site_label_2
_geom_bond_distance
_geom_bond_site_symmetry_2
_geom_bond_publ_flag
C1 O1 1.2496(19) . ?
C1 O2 1.2646(19) . ?
C1 C2 1.533(2) . ?
C2 N 1.476(2) . ?
C2 C3 1.511(3) . ?
N Ca 2.5844(15) . ?
O1W Ca 2.3526(17) . ?
O1 Ca 2.4140(11) . ?
O2W Ca 2.3639(13) . ?
Ca O2W 2.3639(13) 2_656 ?
Ca O1 2.4140(12) 2_656 ?
Ca N 2.5844(15) 2_656 ?

loop_
_geom_torsion_atom_site_label_1
_geom_torsion_atom_site_label_2
_geom_torsion_atom_site_label_3
_geom_torsion_atom_site_label_4
_geom_torsion
_geom_torsion_site_symmetry_1
_geom_torsion_site_symmetry_2
_geom_torsion_site_symmetry_3
_geom_torsion_site_symmetry_4
_geom_torsion_publ_flag
O1 C1 C2 N -15.0(2) . . . . ?
O2 C1 C2 N 164.93(14) . . . . ?
O1 C1 C2 C3 105.23(17) . . . . ?
O2 C1 C2 C3 -74.86(19) . . . . ?
C3 C2 N Ca -90.66(15) . . . . ?
C1 C2 N Ca 29.12(17) . . . . ?
O2 C1 O1 Ca 170.75(11) . . . . ?
C2 C1 O1 Ca -9.3(2) . . . . ?
C1 O1 Ca O1W 16.44(15) . . . . ?
C1 O1 Ca O2W 104.60(13) . . . . ?
C1 O1 Ca O2W -78.56(13) . . . 2_656 ?
C1 O1 Ca O1 -163.56(15) . . . 2_656 ?
C1 O1 Ca N -159.88(11) . . . 2_656 ?
C1 O1 Ca N 18.76(12) . . . . ?
C2 N Ca O1W 153.90(12) . . . . ?
C2 N Ca O2W -112.03(12) . . . . ?
C2 N Ca O2W 63.25(12) . . . 2_656 ?
C2 N Ca O1 -24.53(11) . . . . ?
C2 N Ca O1 -28.57(16) . . . 2_656 ?
C2 N Ca N 153.90(12) . . . 2_656 ?
